data_2312760
loop_
_publ_author_name
'Zhang, Yao'
'Wang, Yan Juan'
'Tang, Yuan Yuan'
'Chen, Xiao Gang'

_publ_section_title
;
 Two nonlinear optically responsive crown ether inclusion compounds based
 on a sulfonimide anion assembly.
;
_journal_coeditor_code EF3063
_journal_issue 'Pt 3'
_journal_name_full 'Acta crystallographica. Section C, Structural chemistry'
_journal_page_first 140
_journal_page_last 145
_journal_paper_doi 10.1107/S2053229625000294
_journal_volume 81
_journal_year 2025
_chemical_formula_iupac 'C7 H10 N +, C2 H6 N O4 S2 -, C12 H24 O6'
_chemical_formula_moiety 'C7 H10 N +, C2 H6 N O4 S2 -, C12 H24 O6'
_chemical_formula_sum 'C21 H40 N2 O10 S2'
_chemical_formula_weight 544.67
_chemical_name_systematic
;
Benzylammonium bis(methanesulfonyl)azanide;
1,4,7,10,13,16-hexaoxacyclooctadecane
;
_space_group_crystal_system monoclinic
_space_group_IT_number 4
_space_group_name_Hall 'P 2yb'
_space_group_name_H-M_alt 'P 1 21 1'
_atom_sites_solution_hydrogens mixed
_audit_creation_method
;
Olex2 1.3
(compiled 2020.11.12 svn.r5f609507 for OlexSys, GUI svn.r6408)
;
_cell_angle_alpha 90
_cell_angle_beta 105.6833(13)
_cell_angle_gamma 90
_cell_formula_units_Z 2
_cell_length_a 7.99791(11)
_cell_length_b 16.29632(19)
_cell_length_c 10.52351(13)
_cell_measurement_reflns_used 20406
_cell_measurement_temperature 100.0(2)
_cell_measurement_theta_max 72.1350
_cell_measurement_theta_min 4.3400
_cell_volume 1320.53(3)
_computing_cell_refinement
;
CrysAlis PRO (Rigaku OD, 2024)
;
_computing_data_collection
;
CrysAlis PRO (Rigaku OD, 2024)
;
_computing_data_reduction
;
CrysAlis PRO (Rigaku OD, 2024)
;
_computing_molecular_graphics
;
OLEX2 (Dolomanov <i>et al.</i>,  2009)
;
_computing_publication_material
;
OLEX2 (Dolomanov <i>et al.</i>,  2009)
;
_computing_structure_refinement
;
SHELXL2018 (Sheldrick, 2015b)
;
_computing_structure_solution
;
SHELXT2018 (Sheldrick, 2015a)
;
_diffrn_ambient_temperature 100.0(2)
_diffrn_detector 'Hybrid Pixel Array Detector'
_diffrn_detector_area_resol_mean 10.0000
_diffrn_measured_fraction_theta_full 1.000
_diffrn_measured_fraction_theta_max 0.981
_diffrn_measurement_device 'four-circle diffractometer'
_diffrn_measurement_device_type 'Rigaku XtaLAB Synergy-R DW diffractometer with a HyPix-Arc 150 detector'
_diffrn_measurement_method '\w scans'
_diffrn_radiation_monochromator mirror
_diffrn_radiation_probe x-ray
_diffrn_radiation_type 'Cu K\a'
_diffrn_radiation_wavelength 1.54184
_diffrn_reflns_av_R_equivalents 0.0350
_diffrn_reflns_av_unetI/netI 0.0214
_diffrn_reflns_limit_h_max 9
_diffrn_reflns_limit_h_min -9
_diffrn_reflns_limit_k_max 20
_diffrn_reflns_limit_k_min -20
_diffrn_reflns_limit_l_max 12
_diffrn_reflns_limit_l_min -12
_diffrn_reflns_number 25892
_diffrn_reflns_theta_full 67.684
_diffrn_reflns_theta_max 72.230
_diffrn_reflns_theta_min 4.364
_diffrn_source 'Rotating-anode X-ray tube'
_exptl_absorpt_coefficient_mu 2.308
_exptl_absorpt_correction_T_max 1.00000
_exptl_absorpt_correction_T_min 0.74146
_exptl_absorpt_correction_type multi-scan
_exptl_absorpt_process_details
;
(CrysAlis PRO; Rigaku OD, 2024)
;
_exptl_crystal_colour colourless
_exptl_crystal_density_diffrn 1.370
_exptl_crystal_description plate
_exptl_crystal_F_000 584
_exptl_crystal_size_max 0.2
_exptl_crystal_size_mid 0.18
_exptl_crystal_size_min 0.1
_refine_diff_density_max 0.181
_refine_diff_density_min -0.222
_refine_ls_abs_structure_details
;
Flack <i>x</i> determined using 2293 quotients [(I+)-(I-)]/[(I+)+(I-)]
(Parsons <i>et al.</i>,  2013)
;
_refine_ls_abs_structure_Flack -0.022(7)
_refine_ls_extinction_coef 0.0010(3)
_refine_ls_extinction_expression Fc^*^=kFc[1+0.001xFc^2^\l^3^/sin(2\q)]^-1/4^
_refine_ls_extinction_method
;
SHELXL2018 (Sheldrick, 2015b)
;
_refine_ls_goodness_of_fit_ref 1.080
_refine_ls_hydrogen_treatment mixed
_refine_ls_matrix_type full
_refine_ls_number_parameters 350
_refine_ls_number_reflns 5016
_refine_ls_number_restraints 14
_refine_ls_restrained_S_all 1.083
_refine_ls_R_factor_all 0.0254
_refine_ls_R_factor_gt 0.0251
_refine_ls_shift/su_max 0.001
_refine_ls_shift/su_mean 0.000
_refine_ls_structure_factor_coef Fsqd
_refine_ls_weighting_details 'w=1/[\s^2^(Fo^2^)+(0.0411P)^2^+0.1601P] where P=(Fo^2^+2Fc^2^)/3'
_refine_ls_weighting_scheme calc
_refine_ls_wR_factor_gt 0.0665
_refine_ls_wR_factor_ref 0.0668
_reflns_number_gt 4939
_reflns_number_total 5016
_reflns_threshold_expression 'I > 2\s(I)'
_cod_data_source_file ef3063sup1.cif
_cod_data_source_block 18c6_ba_dmsa_100k_auto
_cod_depositor_comments 'Adding full bibliography for 2312760--2312761.cif.'
_cod_database_code 2312760
_cod_database_fobs_code 2312760
_shelx_space_group_comment
;
The symmetry employed for this shelxl refinement is uniquely defined
by the following loop, which should always be used as a source of
symmetry information in preference to the above space-group names.
They are only intended as comments.
;
_shelx_estimated_absorpt_t_min 0.655
_shelx_estimated_absorpt_t_max 0.802

loop_
_space_group_symop_operation_xyz
'x, y, z'
'-x, y+1/2, -z'

loop_
_atom_site_type_symbol
_atom_site_label
_atom_site_fract_x
_atom_site_fract_y
_atom_site_fract_z
_atom_site_U_iso_or_equiv
_atom_site_adp_type
_atom_site_calc_flag
_atom_site_occupancy
_atom_site_disorder_assembly
_atom_site_disorder_group
C C1 0.2705(4) 0.48882(15) 0.1531(2) 0.0330(6) Uani d 1 . .
H H1A 0.244327 0.460375 0.066824 0.040 Uiso calc 1 . .
H H1B 0.327415 0.541719 0.144637 0.040 Uiso calc 1 . .
C C2 0.1070(4) 0.50383(15) 0.1910(2) 0.0326(6) Uani d 1 . .
H H2A 0.025442 0.536266 0.121718 0.039 Uiso calc 1 . .
H H2B 0.050881 0.450963 0.200991 0.039 Uiso calc 1 . .
C C3 -0.0016(3) 0.56991(15) 0.3540(3) 0.0304(5) Uani d 1 . .
H H3A -0.059527 0.520093 0.375313 0.036 Uiso calc 1 . .
H H3B -0.085032 0.599809 0.282277 0.036 Uiso calc 1 . .
C C4 0.0557(3) 0.62345(15) 0.4734(2) 0.0298(5) Uani d 1 . .
H H4A 0.124865 0.670010 0.454629 0.036 Uiso calc 1 . .
H H4B -0.046965 0.645862 0.497091 0.036 Uiso calc 1 . .
C C5 0.2110(3) 0.62261(15) 0.7000(2) 0.0290(5) Uani d 1 . .
H H5A 0.107429 0.643996 0.723628 0.035 Uiso calc 1 . .
H H5B 0.282793 0.669836 0.687564 0.035 Uiso calc 1 . .
C C6 0.3140(3) 0.56824(15) 0.8086(2) 0.0283(5) Uani d 1 . .
H H6A 0.336314 0.596879 0.894505 0.034 Uiso calc 1 . .
H H6B 0.248221 0.517383 0.813360 0.034 Uiso calc 1 . .
C C7 0.5826(3) 0.49700(15) 0.8787(2) 0.0273(5) Uani d 1 . .
H H7A 0.521910 0.444838 0.885003 0.033 Uiso calc 1 . .
H H7B 0.610111 0.524413 0.965827 0.033 Uiso calc 1 . .
C C8 0.7462(3) 0.48027(15) 0.8400(2) 0.0278(5) Uani d 1 . .
H H8A 0.802214 0.532591 0.826901 0.033 Uiso calc 1 . .
H H8B 0.828389 0.448884 0.910472 0.033 Uiso calc 1 . .
C C9 0.8521(3) 0.41639(17) 0.6741(2) 0.0304(5) Uani d 1 . .
H H9A 0.941136 0.387898 0.743948 0.036 Uiso calc 1 . .
H H9B 0.902890 0.468090 0.651991 0.036 Uiso calc 1 . .
C C10 0.7972(3) 0.36315(16) 0.5544(3) 0.0302(5) Uani d 1 . .
H H10A 0.900669 0.339956 0.532912 0.036 Uiso calc 1 . .
H H10B 0.725179 0.317170 0.571274 0.036 Uiso calc 1 . .
C C11 0.6509(4) 0.36657(17) 0.3269(3) 0.0341(6) Uani d 1 . .
H H11A 0.582481 0.317628 0.337370 0.041 Uiso calc 1 . .
H H11B 0.755550 0.348011 0.301931 0.041 Uiso calc 1 . .
C C12 0.5438(4) 0.42185(18) 0.2219(2) 0.0360(6) Uani d 1 . .
H H12A 0.607582 0.473476 0.218237 0.043 Uiso calc 1 . .
H H12B 0.520459 0.394679 0.134666 0.043 Uiso calc 1 . .
O O1 0.3840(2) 0.43933(10) 0.25223(16) 0.0290(4) Uani d 1 . .
O O2 0.1485(2) 0.54769(10) 0.31312(15) 0.0277(4) Uani d 1 . .
O O3 0.1586(2) 0.57588(10) 0.58084(15) 0.0246(3) Uani d 1 . .
O O4 0.4743(2) 0.54867(10) 0.78071(15) 0.0247(3) Uani d 1 . .
O O5 0.7026(2) 0.43389(10) 0.71980(15) 0.0249(3) Uani d 1 . .
O O6 0.7000(2) 0.41154(11) 0.44721(16) 0.0285(4) Uani d 1 . .
C C13 0.2426(3) 0.38737(13) 0.5409(2) 0.0223(4) Uani d 1 . .
H H13A 0.127238 0.401267 0.481654 0.027 Uiso calc 1 . .
H H13B 0.233177 0.388615 0.632804 0.027 Uiso calc 1 . .
C C14 0.2921(3) 0.30217(13) 0.5094(2) 0.0202(4) Uani d 1 . .
C C15 0.2381(3) 0.27213(14) 0.3808(2) 0.0246(5) Uani d 1 . .
H H15 0.168600 0.305325 0.312499 0.029 Uiso calc 1 . .
C C16 0.2855(3) 0.19392(15) 0.3525(2) 0.0283(5) Uani d 1 . .
H H16 0.248603 0.173647 0.264697 0.034 Uiso calc 1 . .
C C17 0.3866(3) 0.14518(15) 0.4516(3) 0.0301(5) Uani d 1 . .
H H17 0.419420 0.091698 0.431646 0.036 Uiso calc 1 . .
C C18 0.4400(3) 0.17436(16) 0.5799(2) 0.0299(5) Uani d 1 . .
H H18 0.509043 0.140855 0.647998 0.036 Uiso calc 1 . .
C C19 0.3922(3) 0.25276(16) 0.6090(2) 0.0250(4) Uani d 1 . .
H H19 0.428070 0.272607 0.697050 0.030 Uiso calc 1 . .
N N1 0.3720(3) 0.45048(12) 0.52557(19) 0.0201(4) Uani d 1 . .
C C20 0.2347(3) 0.73941(17) 0.1305(2) 0.0297(5) Uani d 1 . .
H H20A 0.183749 0.716567 0.197703 0.044 Uiso calc 1 . .
H H20B 0.282658 0.793887 0.158428 0.044 Uiso calc 1 . .
H H20C 0.327648 0.703197 0.119513 0.044 Uiso calc 1 . .
C C21A -0.3408(19) 0.7094(9) 0.0072(11) 0.042(2) Uani d 0.56 A 1
H H21A -0.422670 0.733561 -0.070317 0.063 Uiso calc 0.56 A 1
H H21B -0.404679 0.687883 0.067353 0.063 Uiso calc 0.56 A 1
H H21C -0.276976 0.664672 -0.020878 0.063 Uiso calc 0.56 A 1
C C21B -0.363(2) 0.7254(10) -0.0334(14) 0.043(3) Uani d 0.44 A 2
H H21D -0.314846 0.672678 -0.050994 0.065 Uiso calc 0.44 A 2
H H21E -0.400402 0.756839 -0.115701 0.065 Uiso calc 0.44 A 2
H H21F -0.462775 0.715850 0.001923 0.065 Uiso calc 0.44 A 2
N N2 -0.0698(2) 0.81010(11) 0.00157(18) 0.0222(4) Uani d 1 . .
O O7 0.0071(2) 0.66544(11) -0.05423(16) 0.0282(4) Uani d 1 . .
O O8 0.1535(2) 0.78635(13) -0.11247(17) 0.0367(4) Uani d 1 . .
O O9A -0.1055(6) 0.7420(2) 0.2092(4) 0.0337(9) Uani d 0.857 A 1
O O10 -0.2899(2) 0.85602(11) 0.10712(17) 0.0305(4) Uani d 1 . .
S S1 0.07329(6) 0.74763(3) -0.02052(5) 0.02192(13) Uani d 1 . .
S S2 -0.19687(7) 0.78326(3) 0.08678(6) 0.02461(14) Uani d 1 . .
O O9B -0.150(4) 0.7223(13) 0.181(2) 0.028(5) Uani d 0.143 A 2
H H1C 0.477(4) 0.4442(17) 0.586(3) 0.021(6) Uiso d 1 . .
H H1D 0.329(4) 0.499(2) 0.538(3) 0.030(7) Uiso d 1 . .
H H1E 0.382(4) 0.4464(18) 0.441(3) 0.033(8) Uiso d 1 . .

loop_
_atom_site_aniso_label
_atom_site_aniso_U_11
_atom_site_aniso_U_22
_atom_site_aniso_U_33
_atom_site_aniso_U_12
_atom_site_aniso_U_13
_atom_site_aniso_U_23
C1 0.0584(17) 0.0219(12) 0.0162(10) -0.0063(11) 0.0057(11) 0.0000(9)
C2 0.0469(15) 0.0235(12) 0.0196(11) -0.0053(10) -0.0046(10) 0.0005(9)
C3 0.0273(12) 0.0265(12) 0.0332(13) 0.0028(10) 0.0012(10) 0.0079(10)
C4 0.0309(12) 0.0217(12) 0.0369(14) 0.0058(10) 0.0093(11) 0.0048(10)
C5 0.0340(12) 0.0242(12) 0.0308(12) -0.0002(10) 0.0123(10) -0.0075(10)
C6 0.0329(13) 0.0308(13) 0.0250(11) -0.0048(10) 0.0142(10) -0.0065(9)
C7 0.0381(13) 0.0246(11) 0.0168(10) -0.0057(10) 0.0031(9) 0.0025(8)
C8 0.0299(12) 0.0245(12) 0.0231(11) -0.0062(10) -0.0030(9) 0.0030(9)
C9 0.0193(11) 0.0355(13) 0.0358(13) 0.0001(10) 0.0064(10) 0.0095(11)
C10 0.0256(12) 0.0260(12) 0.0427(14) 0.0036(9) 0.0158(10) 0.0050(11)
C11 0.0406(14) 0.0322(13) 0.0359(13) -0.0022(11) 0.0212(11) -0.0104(11)
C12 0.0483(16) 0.0398(15) 0.0251(12) -0.0088(12) 0.0191(11) -0.0069(11)
O1 0.0406(10) 0.0283(9) 0.0191(8) -0.0041(7) 0.0095(7) -0.0002(7)
O2 0.0313(8) 0.0268(9) 0.0206(7) -0.0010(7) -0.0002(6) -0.0016(6)
O3 0.0296(8) 0.0199(8) 0.0244(8) 0.0032(6) 0.0074(6) -0.0008(6)
O4 0.0297(8) 0.0264(8) 0.0190(7) -0.0005(7) 0.0086(6) 0.0021(6)
O5 0.0217(8) 0.0273(8) 0.0238(8) -0.0017(6) 0.0031(6) 0.0007(7)
O6 0.0346(9) 0.0254(9) 0.0280(9) -0.0004(7) 0.0128(7) -0.0007(7)
C13 0.0225(11) 0.0202(11) 0.0253(11) -0.0012(9) 0.0084(9) 0.0000(8)
C14 0.0206(10) 0.0192(11) 0.0215(10) -0.0028(8) 0.0070(8) 0.0003(8)
C15 0.0292(11) 0.0218(12) 0.0209(10) -0.0037(9) 0.0038(9) 0.0016(8)
C16 0.0359(13) 0.0268(12) 0.0216(11) -0.0059(10) 0.0067(10) -0.0049(9)
C17 0.0327(13) 0.0225(12) 0.0365(13) 0.0008(10) 0.0119(10) -0.0052(10)
C18 0.0302(12) 0.0266(12) 0.0295(12) 0.0062(10) 0.0021(10) 0.0021(10)
C19 0.0256(10) 0.0266(11) 0.0215(10) 0.0002(10) 0.0040(8) -0.0012(9)
N1 0.0236(10) 0.0174(9) 0.0185(9) -0.0018(7) 0.0045(8) -0.0016(7)
C20 0.0261(11) 0.0337(13) 0.0265(11) 0.0056(10) 0.0025(9) -0.0052(10)
C21A 0.034(4) 0.044(5) 0.047(5) -0.008(3) 0.013(4) -0.011(4)
C21B 0.023(5) 0.046(7) 0.066(8) -0.019(5) 0.019(5) -0.037(6)
N2 0.0258(10) 0.0184(9) 0.0215(9) 0.0013(7) 0.0047(7) 0.0012(7)
O7 0.0319(9) 0.0242(8) 0.0287(8) -0.0012(7) 0.0083(7) -0.0063(7)
O8 0.0444(10) 0.0416(10) 0.0299(9) -0.0059(9) 0.0201(8) 0.0007(8)
O9A 0.043(2) 0.028(2) 0.0362(19) 0.0091(17) 0.0219(15) 0.0123(17)
O10 0.0316(9) 0.0278(9) 0.0314(9) 0.0081(7) 0.0076(7) -0.0030(7)
S1 0.0237(3) 0.0243(3) 0.0183(2) -0.0005(2) 0.00668(19) -0.0019(2)
S2 0.0247(3) 0.0202(3) 0.0308(3) 0.0011(2) 0.0107(2) -0.0017(2)
O9B 0.048(15) 0.012(8) 0.031(10) -0.007(7) 0.022(9) -0.001(7)

loop_
_atom_type_symbol
_atom_type_description
_atom_type_scat_dispersion_real
_atom_type_scat_dispersion_imag
_atom_type_scat_source
C C 0.0181 0.0091 'International Tables Vol C Tables 4.2.6.8 and 6.1.1.4'
H H 0.0000 0.0000 'International Tables Vol C Tables 4.2.6.8 and 6.1.1.4'
N N 0.0311 0.0180 'International Tables Vol C Tables 4.2.6.8 and 6.1.1.4'
O O 0.0492 0.0322 'International Tables Vol C Tables 4.2.6.8 and 6.1.1.4'
S S 0.3331 0.5567 'International Tables Vol C Tables 4.2.6.8 and 6.1.1.4'

loop_
_geom_angle_atom_site_label_1
_geom_angle_atom_site_label_2
_geom_angle_atom_site_label_3
_geom_angle_site_symmetry_1
_geom_angle_site_symmetry_3
_geom_angle
_geom_angle_publ_flag
H1A C1 H1B . . 108.3 ?
C2 C1 H1A . . 109.9 ?
C2 C1 H1B . . 109.9 ?
O1 C1 H1A . . 109.9 ?
O1 C1 H1B . . 109.9 ?
O1 C1 C2 . . 109.10(19) ?
C1 C2 H2A . . 110.0 ?
C1 C2 H2B . . 110.0 ?
H2A C2 H2B . . 108.4 ?
O2 C2 C1 . . 108.4(2) ?
O2 C2 H2A . . 110.0 ?
O2 C2 H2B . . 110.0 ?
H3A C3 H3B . . 108.4 ?
C4 C3 H3A . . 110.1 ?
C4 C3 H3B . . 110.1 ?
O2 C3 H3A . . 110.1 ?
O2 C3 H3B . . 110.1 ?
O2 C3 C4 . . 108.02(19) ?
C3 C4 H4A . . 109.9 ?
C3 C4 H4B . . 109.9 ?
H4A C4 H4B . . 108.3 ?
O3 C4 C3 . . 109.10(19) ?
O3 C4 H4A . . 109.9 ?
O3 C4 H4B . . 109.9 ?
H5A C5 H5B . . 108.3 ?
C6 C5 H5A . . 109.9 ?
C6 C5 H5B . . 109.9 ?
O3 C5 H5A . . 109.9 ?
O3 C5 H5B . . 109.9 ?
O3 C5 C6 . . 108.85(19) ?
C5 C6 H6A . . 110.0 ?
C5 C6 H6B . . 110.0 ?
H6A C6 H6B . . 108.4 ?
O4 C6 C5 . . 108.29(18) ?
O4 C6 H6A . . 110.0 ?
O4 C6 H6B . . 110.0 ?
H7A C7 H7B . . 108.4 ?
C8 C7 H7A . . 110.0 ?
C8 C7 H7B . . 110.0 ?
O4 C7 H7A . . 110.0 ?
O4 C7 H7B . . 110.0 ?
O4 C7 C8 . . 108.38(18) ?
C7 C8 H8A . . 110.0 ?
C7 C8 H8B . . 110.0 ?
H8A C8 H8B . . 108.4 ?
O5 C8 C7 . . 108.31(19) ?
O5 C8 H8A . . 110.0 ?
O5 C8 H8B . . 110.0 ?
H9A C9 H9B . . 108.4 ?
C10 C9 H9A . . 110.0 ?
C10 C9 H9B . . 110.0 ?
O5 C9 H9A . . 110.0 ?
O5 C9 H9B . . 110.0 ?
O5 C9 C10 . . 108.48(18) ?
C9 C10 H10A . . 110.0 ?
C9 C10 H10B . . 110.0 ?
H10A C10 H10B . . 108.3 ?
O6 C10 C9 . . 108.6(2) ?
O6 C10 H10A . . 110.0 ?
O6 C10 H10B . . 110.0 ?
H11A C11 H11B . . 108.4 ?
C12 C11 H11A . . 110.1 ?
C12 C11 H11B . . 110.1 ?
O6 C11 H11A . . 110.1 ?
O6 C11 H11B . . 110.1 ?
O6 C11 C12 . . 108.1(2) ?
C11 C12 H12A . . 109.9 ?
C11 C12 H12B . . 109.9 ?
H12A C12 H12B . . 108.3 ?
O1 C12 C11 . . 108.78(19) ?
O1 C12 H12A . . 109.9 ?
O1 C12 H12B . . 109.9 ?
C12 O1 C1 . . 112.26(19) ?
C3 O2 C2 . . 112.83(19) ?
C5 O3 C4 . . 111.93(18) ?
C6 O4 C7 . . 112.75(17) ?
C9 O5 C8 . . 112.05(18) ?
C10 O6 C11 . . 112.36(19) ?
H13A C13 H13B . . 107.9 ?
C14 C13 H13A . . 109.2 ?
C14 C13 H13B . . 109.2 ?
N1 C13 H13A . . 109.2 ?
N1 C13 H13B . . 109.2 ?
N1 C13 C14 . . 112.23(18) ?
C15 C14 C13 . . 120.47(19) ?
C19 C14 C13 . . 120.02(19) ?
C19 C14 C15 . . 119.5(2) ?
C14 C15 H15 . . 120.0 ?
C16 C15 C14 . . 120.1(2) ?
C16 C15 H15 . . 120.0 ?
C15 C16 H16 . . 119.9 ?
C17 C16 C15 . . 120.3(2) ?
C17 C16 H16 . . 119.9 ?
C16 C17 H17 . . 120.0 ?
C16 C17 C18 . . 120.0(2) ?
C18 C17 H17 . . 120.0 ?
C17 C18 H18 . . 120.0 ?
C17 C18 C19 . . 119.9(2) ?
C19 C18 H18 . . 120.0 ?
C14 C19 C18 . . 120.2(2) ?
C14 C19 H19 . . 119.9 ?
C18 C19 H19 . . 119.9 ?
C13 N1 H1C . . 112.4(17) ?
C13 N1 H1D . . 106.8(19) ?
C13 N1 H1E . . 107.3(19) ?
H1C N1 H1D . . 109(3) ?
H1C N1 H1E . . 111(2) ?
H1D N1 H1E . . 110(3) ?
H20A C20 H20B . . 109.5 ?
H20A C20 H20C . . 109.5 ?
H20B C20 H20C . . 109.5 ?
S1 C20 H20A . . 109.5 ?
S1 C20 H20B . . 109.5 ?
S1 C20 H20C . . 109.5 ?
H21A C21A H21B . . 109.5 ?
H21A C21A H21C . . 109.5 ?
H21B C21A H21C . . 109.5 ?
S2 C21A H21A . . 109.5 ?
S2 C21A H21B . . 109.5 ?
S2 C21A H21C . . 109.5 ?
H21D C21B H21E . . 109.5 ?
H21D C21B H21F . . 109.5 ?
H21E C21B H21F . . 109.5 ?
S2 C21B H21D . . 109.5 ?
S2 C21B H21E . . 109.5 ?
S2 C21B H21F . . 109.5 ?
S2 N2 S1 . . 120.03(12) ?
N2 S1 C20 . . 107.27(11) ?
O7 S1 C20 . . 106.31(12) ?
O7 S1 N2 . . 113.38(10) ?
O8 S1 C20 . . 106.74(12) ?
O8 S1 N2 . . 106.58(11) ?
O8 S1 O7 . . 116.07(11) ?
N2 S2 C21A . . 111.4(4) ?
N2 S2 C21B . . 102.0(5) ?
O9A S2 C21A . . 102.5(4) ?
O9A S2 N2 . . 112.4(2) ?
O10 S2 C21A . . 110.0(5) ?
O10 S2 C21B . . 102.6(5) ?
O10 S2 N2 . . 106.94(10) ?
O10 S2 O9A . . 113.7(2) ?
O9B S2 C21B . . 97.6(9) ?
O9B S2 N2 . . 120.7(14) ?
O9B S2 O10 . . 122.3(14) ?

loop_
_geom_bond_atom_site_label_1
_geom_bond_atom_site_label_2
_geom_bond_site_symmetry_2
_geom_bond_distance
_geom_bond_publ_flag
C1 H1A . 0.9900 ?
C1 H1B . 0.9900 ?
C1 C2 . 1.487(4) ?
C1 O1 . 1.432(3) ?
C2 H2A . 0.9900 ?
C2 H2B . 0.9900 ?
C2 O2 . 1.429(3) ?
C3 H3A . 0.9900 ?
C3 H3B . 0.9900 ?
C3 C4 . 1.497(4) ?
C3 O2 . 1.427(3) ?
C4 H4A . 0.9900 ?
C4 H4B . 0.9900 ?
C4 O3 . 1.433(3) ?
C5 H5A . 0.9900 ?
C5 H5B . 0.9900 ?
C5 C6 . 1.503(3) ?
C5 O3 . 1.430(3) ?
C6 H6A . 0.9900 ?
C6 H6B . 0.9900 ?
C6 O4 . 1.427(3) ?
C7 H7A . 0.9900 ?
C7 H7B . 0.9900 ?
C7 C8 . 1.497(4) ?
C7 O4 . 1.428(3) ?
C8 H8A . 0.9900 ?
C8 H8B . 0.9900 ?
C8 O5 . 1.433(3) ?
C9 H9A . 0.9900 ?
C9 H9B . 0.9900 ?
C9 C10 . 1.494(4) ?
C9 O5 . 1.433(3) ?
C10 H10A . 0.9900 ?
C10 H10B . 0.9900 ?
C10 O6 . 1.423(3) ?
C11 H11A . 0.9900 ?
C11 H11B . 0.9900 ?
C11 C12 . 1.501(4) ?
C11 O6 . 1.424(3) ?
C12 H12A . 0.9900 ?
C12 H12B . 0.9900 ?
C12 O1 . 1.427(3) ?
C13 H13A . 0.9900 ?
C13 H13B . 0.9900 ?
C13 C14 . 1.505(3) ?
C13 N1 . 1.499(3) ?
C14 C15 . 1.393(3) ?
C14 C19 . 1.390(3) ?
C15 H15 . 0.9500 ?
C15 C16 . 1.385(3) ?
C16 H16 . 0.9500 ?
C16 C17 . 1.384(4) ?
C17 H17 . 0.9500 ?
C17 C18 . 1.386(4) ?
C18 H18 . 0.9500 ?
C18 C19 . 1.391(4) ?
C19 H19 . 0.9500 ?
N1 H1C . 0.91(3) ?
N1 H1D . 0.88(3) ?
N1 H1E . 0.92(3) ?
C20 H20A . 0.9800 ?
C20 H20B . 0.9800 ?
C20 H20C . 0.9800 ?
C20 S1 . 1.761(2) ?
C21A H21A . 0.9800 ?
C21A H21B . 0.9800 ?
C21A H21C . 0.9800 ?
C21A S2 . 1.719(15) ?
C21B H21D . 0.9800 ?
C21B H21E . 0.9800 ?
C21B H21F . 0.9800 ?
C21B S2 . 1.829(14) ?
N2 S1 . 1.5950(19) ?
N2 S2 . 1.5878(19) ?
O7 S1 . 1.4487(18) ?
O8 S1 . 1.4429(18) ?
O9A S2 . 1.462(4) ?
O10 S2 . 1.4464(17) ?
S2 O9B . 1.38(2) ?

loop_
_geom_hbond_atom_site_label_D
_geom_hbond_atom_site_label_H
_geom_hbond_atom_site_label_A
_geom_hbond_site_symmetry_A
_geom_hbond_distance_DH
_geom_hbond_distance_HA
_geom_hbond_distance_DA
_geom_hbond_angle_DHA
_geom_hbond_publ_flag
N1 H1C O5 . 0.91(3) 1.98(3) 2.885(3) 178(3) yes
N1 H1D O3 . 0.88(3) 2.00(3) 2.822(3) 156(3) yes
N1 H1E O1 . 0.92(3) 1.99(3) 2.910(3) 176(3) yes

loop_
_geom_torsion_atom_site_label_1
_geom_torsion_atom_site_label_2
_geom_torsion_atom_site_label_3
_geom_torsion_atom_site_label_4
_geom_torsion_site_symmetry_1
_geom_torsion_site_symmetry_2
_geom_torsion_site_symmetry_3
_geom_torsion_site_symmetry_4
_geom_torsion
_geom_torsion_publ_flag
C1 C2 O2 C3 . . . . 176.16(19) ?
C2 C1 O1 C12 . . . . 179.6(2) ?
C3 C4 O3 C5 . . . . -177.31(19) ?
C4 C3 O2 C2 . . . . -173.53(18) ?
C5 C6 O4 C7 . . . . 179.91(18) ?
C6 C5 O3 C4 . . . . 178.54(18) ?
C7 C8 O5 C9 . . . . 178.91(19) ?
C8 C7 O4 C6 . . . . 179.92(19) ?
C9 C10 O6 C11 . . . . 176.60(18) ?
C10 C9 O5 C8 . . . . 176.04(19) ?
C11 C12 O1 C1 . . . . -177.3(2) ?
C12 C11 O6 C10 . . . . 177.87(19) ?
O1 C1 C2 O2 . . . . 61.8(2) ?
O2 C3 C4 O3 . . . . -67.0(2) ?
O3 C5 C6 O4 . . . . 68.2(2) ?
O4 C7 C8 O5 . . . . -65.0(2) ?
O5 C9 C10 O6 . . . . 72.4(2) ?
O6 C11 C12 O1 . . . . -66.9(3) ?
C13 C14 C15 C16 . . . . 179.4(2) ?
C13 C14 C19 C18 . . . . -179.3(2) ?
C14 C15 C16 C17 . . . . 0.1(3) ?
C15 C14 C19 C18 . . . . 0.9(3) ?
C15 C16 C17 C18 . . . . 0.4(4) ?
C16 C17 C18 C19 . . . . -0.2(4) ?
C17 C18 C19 C14 . . . . -0.5(4) ?
C19 C14 C15 C16 . . . . -0.7(3) ?
N1 C13 C14 C15 . . . . -89.0(2) ?
N1 C13 C14 C19 . . . . 91.1(2) ?
S1 N2 S2 C21A . . . . -69.1(5) ?
S1 N2 S2 C21B . . . . -82.0(5) ?
S1 N2 S2 O9A . . . . 45.3(2) ?
S1 N2 S2 O10 . . . . 170.69(12) ?
S1 N2 S2 O9B . . . . 24.5(10) ?
S2 N2 S1 C20 . . . . -72.10(16) ?
S2 N2 S1 O7 . . . . 44.96(16) ?
S2 N2 S1 O8 . . . . 173.87(13) ?
